data_2207545
loop_
_publ_author_name
'Sheng-Di Bai'
'Jian-Ping Guo'

_publ_section_title <i>catena</i>-Poly[[bis(tetrahydrofuran)lithium(I)]-\m-<i>N</i>-(2-isopropylphenyl)benzamidinato]
_journal_coeditor_code HB6300
_journal_issue 12
_journal_name_full 'Acta Crystallographica Section E'
_journal_page_first m2726
_journal_page_last m2727
_journal_paper_doi 10.1107/S1600536805038407
_journal_volume 61
_journal_year 2005
_chemical_formula_iupac '[Li (C16 H17 N2) (C4 H8 O)2]'
_chemical_formula_moiety 'C24 H33 Li N2 O2'
_chemical_formula_sum 'C24 H33 Li N2 O2'
_chemical_formula_weight 388.46
_chemical_name_systematic
;
catena-Poly[[bis(tetrahydrofuran)lithium(I)]-\m-N-(2-
isopropylphenyl)benzamidinato]
;
_space_group_IT_number 14
_symmetry_cell_setting monoclinic
_symmetry_space_group_name_Hall '-P 2yn'
_symmetry_space_group_name_H-M 'P 1 21/n 1'
_atom_sites_solution_hydrogens geom
_atom_sites_solution_primary direct
_atom_sites_solution_secondary difmap
_cell_angle_alpha 90.00
_cell_angle_beta 99.142(4)
_cell_angle_gamma 90.00
_cell_formula_units_Z 4
_cell_length_a 8.964(2)
_cell_length_b 11.174(3)
_cell_length_c 22.689(6)
_cell_measurement_reflns_used 2066
_cell_measurement_temperature 203(2)
_cell_measurement_theta_max 21.57
_cell_measurement_theta_min 2.34
_cell_volume 2243.7(10)
_computing_cell_refinement 'SAINT (Bruker, 2000)'
_computing_data_collection 'SMART (Bruker, 2000)'
_computing_data_reduction SAINT
_computing_molecular_graphics SHELXL97
_computing_publication_material SHELXL97
_computing_structure_refinement 'SHELXL97 (Sheldrick, 1997)'
_computing_structure_solution 'SHELXS97 (Sheldrick, 1997)'
_diffrn_ambient_temperature 203(2)
_diffrn_measured_fraction_theta_full 0.996
_diffrn_measured_fraction_theta_max 0.996
_diffrn_measurement_device_type 'Bruker SMART CCD area-detector'
_diffrn_measurement_method \w
_diffrn_radiation_monochromator graphite
_diffrn_radiation_source 'fine-focus sealed tube'
_diffrn_radiation_type MoK\a
_diffrn_radiation_wavelength 0.71073
_diffrn_reflns_av_R_equivalents 0.0338
_diffrn_reflns_av_sigmaI/netI 0.0543
_diffrn_reflns_limit_h_max 10
_diffrn_reflns_limit_h_min -10
_diffrn_reflns_limit_k_max 12
_diffrn_reflns_limit_k_min -13
_diffrn_reflns_limit_l_max 24
_diffrn_reflns_limit_l_min -26
_diffrn_reflns_number 9335
_diffrn_reflns_theta_full 25.01
_diffrn_reflns_theta_max 25.01
_diffrn_reflns_theta_min 1.82
_diffrn_standards_decay_% 2.95
_exptl_absorpt_coefficient_mu 0.072
_exptl_absorpt_correction_T_max 0.986
_exptl_absorpt_correction_T_min 0.818
_exptl_absorpt_correction_type multi-scan
_exptl_absorpt_process_details '(SADABS; Bruker, 2000)'
_exptl_crystal_colour Colourless
_exptl_crystal_density_diffrn 1.150
_exptl_crystal_density_method 'not measured'
_exptl_crystal_description Prism
_exptl_crystal_F_000 840
_exptl_crystal_size_max 0.30
_exptl_crystal_size_mid 0.30
_exptl_crystal_size_min 0.20
_refine_diff_density_max 0.435
_refine_diff_density_min -0.303
_refine_ls_extinction_method none
_refine_ls_goodness_of_fit_ref 1.048
_refine_ls_hydrogen_treatment constr
_refine_ls_matrix_type full
_refine_ls_number_parameters 262
_refine_ls_number_reflns 3948
_refine_ls_number_restraints 0
_refine_ls_restrained_S_all 1.048
_refine_ls_R_factor_all 0.0786
_refine_ls_R_factor_gt 0.0600
_refine_ls_shift/su_max 0.000
_refine_ls_shift/su_mean 0.000
_refine_ls_structure_factor_coef Fsqd
_refine_ls_weighting_details 'calc w = 1/[\s^2^(Fo^2^)+(0.0504P)^2^+1.379P] where P=(Fo^2^+2Fc^2^)/3'
_refine_ls_weighting_scheme calc
_refine_ls_wR_factor_gt 0.1372
_refine_ls_wR_factor_ref 0.1478
_reflns_number_gt 3074
_reflns_number_total 3948
_reflns_threshold_expression I>2\s(I)
_cod_data_source_file hb6300.cif
_cod_data_source_block I
_cod_depositor_comments
;
The following automatic conversions were performed:
'_symmetry_cell_setting' value 'Monoclinic' changed to 'monoclinic'
according to '/home/saulius/struct/CIF-dictionaries/cif_core.dic'
dictionary named 'cif_core.dic' version 2.4.1 from 2010-06-29.

Automatic conversion script
Id: cif_fix_enum 1527 2010-12-29 10:47:43Z saulius 

The following automatic conversions were performed:

'_symmetry_cell_setting' value 'Monoclinic' changed to 'monoclinic'
according to /home/saulius/struct/CIF-dictionaries/cif_core.dic
dictionary named 'cif_core.dic' version 2.4.1 from 2010-06-29.

Automatic conversion script
Id: cif_fix_values 1715 2011-07-08 13:25:40Z adriana 
;
_cod_original_sg_symbol_H-M 'P 21/n'
_cod_database_code 2207545
_cod_database_fobs_code 2207545

loop_
_symmetry_equiv_pos_as_xyz
'x, y, z'
'-x+1/2, y+1/2, -z+1/2'
'-x, -y, -z'
'x-1/2, -y-1/2, z-1/2'

loop_
_atom_site_label
_atom_site_fract_x
_atom_site_fract_y
_atom_site_fract_z
_atom_site_U_iso_or_equiv
_atom_site_adp_type
_atom_site_calc_flag
_atom_site_refinement_flags
_atom_site_occupancy
_atom_site_type_symbol
N1 0.77516(19) 0.72844(15) 0.20469(7) 0.0264(4) Uani d . 1 N
N2 0.7387(2) 0.53061(16) 0.24047(8) 0.0355(5) Uani d . 1 N
H2 0.7274 0.5047 0.2043 0.043 Uiso calc R 1 H
C1 0.6718(2) 0.70315(18) 0.15187(9) 0.0259(5) Uani d . 1 C
C2 0.7142(2) 0.64135(19) 0.10306(9) 0.0279(5) Uani d . 1 C
C3 0.6069(3) 0.6257(2) 0.05238(10) 0.0354(5) Uani d . 1 C
H3A 0.6340 0.5848 0.0200 0.042 Uiso calc R 1 H
C4 0.4611(3) 0.6688(2) 0.04844(11) 0.0401(6) Uani d . 1 C
H4A 0.3918 0.6575 0.0138 0.048 Uiso calc R 1 H
C5 0.4196(3) 0.7287(2) 0.09625(11) 0.0381(6) Uani d . 1 C
H5A 0.3217 0.7578 0.0942 0.046 Uiso calc R 1 H
C6 0.5237(2) 0.74530(19) 0.14733(10) 0.0318(5) Uani d . 1 C
H6A 0.4946 0.7856 0.1795 0.038 Uiso calc R 1 H
C7 0.8752(2) 0.5982(2) 0.10468(10) 0.0343(5) Uani d . 1 C
H7A 0.9237 0.5988 0.1466 0.041 Uiso calc R 1 H
C8 0.9632(3) 0.6834(3) 0.07128(15) 0.0629(8) Uani d . 1 C
H8A 0.9554 0.7632 0.0863 0.094 Uiso calc R 1 H
H8B 0.9225 0.6815 0.0295 0.094 Uiso calc R 1 H
H8C 1.0674 0.6597 0.0769 0.094 Uiso calc R 1 H
C9 0.8855(3) 0.4712(2) 0.08182(14) 0.0558(8) Uani d . 1 C
H9A 0.9898 0.4491 0.0840 0.084 Uiso calc R 1 H
H9B 0.8360 0.4667 0.0411 0.084 Uiso calc R 1 H
H9C 0.8373 0.4174 0.1059 0.084 Uiso calc R 1 H
C10 0.7968(2) 0.63868(18) 0.24404(9) 0.0258(5) Uani d . 1 C
C11 0.9030(2) 0.66546(19) 0.30034(9) 0.0268(5) Uani d . 1 C
C12 0.8953(3) 0.7724(2) 0.33091(9) 0.0340(5) Uani d . 1 C
H12A 0.8226 0.8289 0.3163 0.041 Uiso calc R 1 H
C13 0.9944(3) 0.7957(2) 0.38273(10) 0.0432(6) Uani d . 1 C
H13A 0.9873 0.8673 0.4030 0.052 Uiso calc R 1 H
C14 1.1037(3) 0.7134(3) 0.40455(11) 0.0468(7) Uani d . 1 C
H14A 1.1708 0.7294 0.4393 0.056 Uiso calc R 1 H
C15 1.1127(3) 0.6072(2) 0.37443(10) 0.0439(6) Uani d . 1 C
H15A 1.1866 0.5514 0.3888 0.053 Uiso calc R 1 H
C16 1.0128(3) 0.5832(2) 0.32324(10) 0.0353(5) Uani d . 1 C
H16A 1.0190 0.5106 0.3037 0.042 Uiso calc R 1 H
O1 0.82023(19) 0.97230(15) 0.12019(7) 0.0423(4) Uani d . 1 O
C17 0.7099(3) 0.9617(2) 0.06768(11) 0.0468(6) Uani d . 1 C
H17A 0.6123 0.9899 0.0752 0.056 Uiso calc R 1 H
H17B 0.7000 0.8790 0.0546 0.056 Uiso calc R 1 H
C18 0.7656(4) 1.0369(3) 0.02202(13) 0.0787(11) Uani d . 1 C
H18A 0.8276 0.9902 -0.0008 0.094 Uiso calc R 1 H
H18B 0.6818 1.0708 -0.0052 0.094 Uiso calc R 1 H
C19 0.8545(4) 1.1309(3) 0.05549(13) 0.0722(10) Uani d . 1 C
H19A 0.7920 1.1998 0.0607 0.087 Uiso calc R 1 H
H19B 0.9367 1.1561 0.0353 0.087 Uiso calc R 1 H
C20 0.9134(3) 1.0744(3) 0.11416(13) 0.0583(8) Uani d . 1 C
H20A 1.0177 1.0501 0.1154 0.070 Uiso calc R 1 H
H20B 0.9086 1.1306 0.1464 0.070 Uiso calc R 1 H
O2 1.05983(17) 0.92400(14) 0.22785(7) 0.0410(4) Uani d . 1 O
C21 1.1375(3) 1.0270(2) 0.25374(14) 0.0536(7) Uani d . 1 C
H21A 1.0687 1.0799 0.2702 0.064 Uiso calc R 1 H
H21B 1.1828 1.0707 0.2242 0.064 Uiso calc R 1 H
C22 1.2562(3) 0.9807(3) 0.30188(13) 0.0604(8) Uani d . 1 C
H22A 1.2199 0.9798 0.3400 0.072 Uiso calc R 1 H
H22B 1.3465 1.0297 0.3055 0.072 Uiso calc R 1 H
C23 1.2880(3) 0.8548(3) 0.28236(12) 0.0537(7) Uani d . 1 C
H23A 1.3900 0.8484 0.2734 0.064 Uiso calc R 1 H
H23B 1.2752 0.7971 0.3131 0.064 Uiso calc R 1 H
C24 1.1725(3) 0.8350(2) 0.22683(13) 0.0484(7) Uani d . 1 C
H24A 1.2191 0.8431 0.1913 0.058 Uiso calc R 1 H
H24B 1.1287 0.7557 0.2272 0.058 Uiso calc R 1 H
Li1 0.8324(4) 0.9069(3) 0.20475(16) 0.0318(8) Uani d . 1 Li

loop_
_atom_site_aniso_label
_atom_site_aniso_U_11
_atom_site_aniso_U_22
_atom_site_aniso_U_33
_atom_site_aniso_U_12
_atom_site_aniso_U_13
_atom_site_aniso_U_23
N1 0.0337(10) 0.0220(9) 0.0226(9) -0.0014(7) 0.0017(7) 0.0000(7)
N2 0.0503(12) 0.0271(11) 0.0270(10) -0.0071(9) 0.0003(9) 0.0000(8)
C1 0.0315(11) 0.0201(11) 0.0256(11) -0.0048(8) 0.0032(9) 0.0043(8)
C2 0.0326(11) 0.0240(11) 0.0263(11) -0.0037(9) 0.0024(9) 0.0003(9)
C3 0.0450(14) 0.0339(13) 0.0259(11) -0.0031(11) 0.0017(10) -0.0015(10)
C4 0.0389(13) 0.0428(15) 0.0336(13) -0.0054(11) -0.0093(10) 0.0024(11)
C5 0.0276(12) 0.0389(14) 0.0459(14) 0.0019(10) -0.0001(11) 0.0075(11)
C6 0.0348(12) 0.0287(12) 0.0328(12) 0.0000(9) 0.0085(10) 0.0037(9)
C7 0.0346(12) 0.0381(14) 0.0285(12) 0.0019(10) -0.0005(10) -0.0062(10)
C8 0.0416(15) 0.0586(19) 0.092(2) -0.0031(13) 0.0209(15) 0.0061(17)
C9 0.0477(16) 0.0440(17) 0.076(2) 0.0047(12) 0.0121(14) -0.0142(15)
C10 0.0299(11) 0.0214(11) 0.0268(11) 0.0011(9) 0.0064(9) -0.0011(9)
C11 0.0325(11) 0.0270(11) 0.0221(10) -0.0028(9) 0.0077(9) 0.0039(9)
C12 0.0439(13) 0.0307(13) 0.0268(12) 0.0006(10) 0.0038(10) 0.0013(10)
C13 0.0592(16) 0.0409(15) 0.0288(13) -0.0076(12) 0.0047(12) -0.0076(11)
C14 0.0464(15) 0.0642(19) 0.0264(13) -0.0109(13) -0.0045(11) 0.0019(12)
C15 0.0385(13) 0.0557(17) 0.0356(13) 0.0061(12) -0.0004(11) 0.0103(12)
C16 0.0410(13) 0.0334(13) 0.0313(12) 0.0041(10) 0.0055(10) 0.0007(10)
O1 0.0513(10) 0.0399(10) 0.0341(9) -0.0082(8) 0.0021(8) 0.0080(7)
C17 0.0528(16) 0.0504(16) 0.0353(14) 0.0010(12) 0.0008(12) 0.0040(12)
C18 0.122(3) 0.067(2) 0.0427(17) -0.020(2) -0.0027(18) 0.0141(16)
C19 0.102(3) 0.055(2) 0.0587(19) -0.0173(18) 0.0107(18) 0.0198(16)
C20 0.0610(18) 0.0545(18) 0.0586(18) -0.0171(14) 0.0075(14) 0.0131(14)
O2 0.0341(9) 0.0326(9) 0.0543(10) -0.0038(7) 0.0013(8) -0.0070(8)
C21 0.0435(15) 0.0383(16) 0.077(2) -0.0079(12) 0.0025(14) -0.0143(14)
C22 0.0594(18) 0.065(2) 0.0521(17) -0.0164(15) -0.0043(14) -0.0059(15)
C23 0.0451(15) 0.0635(19) 0.0538(17) 0.0090(13) 0.0118(13) 0.0156(15)
C24 0.0408(14) 0.0408(15) 0.0657(18) 0.0005(12) 0.0153(13) -0.0104(13)
Li1 0.036(2) 0.0263(19) 0.0323(19) -0.0019(15) 0.0032(16) -0.0009(15)

loop_
_atom_type_symbol
_atom_type_description
_atom_type_scat_dispersion_real
_atom_type_scat_dispersion_imag
_atom_type_scat_source
C C 0.0033 0.0016 'International Tables Vol C Tables 4.2.6.8 and 6.1.1.4'
H H 0.0000 0.0000 'International Tables Vol C Tables 4.2.6.8 and 6.1.1.4'
Li Li -0.0003 0.0001 'International Tables Vol C Tables 4.2.6.8 and 6.1.1.4'
N N 0.0061 0.0033 'International Tables Vol C Tables 4.2.6.8 and 6.1.1.4'
O O 0.0106 0.0060 'International Tables Vol C Tables 4.2.6.8 and 6.1.1.4'

loop_
_geom_angle_atom_site_label_1
_geom_angle_atom_site_label_2
_geom_angle_atom_site_label_3
_geom_angle_site_symmetry_1
_geom_angle_site_symmetry_3
_geom_angle
_geom_angle_publ_flag
C10 N1 C1 . . 114.84(17) no
C10 N1 Li1 . . 135.78(17) yes
C1 N1 Li1 . . 108.78(16) no
C10 N2 Li1 . 2_645 138.55(18) yes
C10 N2 H2 . . 110.7 no
Li1 N2 H2 2_645 . 110.7 no
C6 C1 C2 . . 118.65(19) no
C6 C1 N1 . . 118.65(19) no
C2 C1 N1 . . 122.65(18) no
C3 C2 C1 . . 118.4(2) no
C3 C2 C7 . . 120.76(19) no
C1 C2 C7 . . 120.76(18) no
C4 C3 C2 . . 122.2(2) no
C4 C3 H3A . . 118.9 no
C2 C3 H3A . . 118.9 no
C5 C4 C3 . . 119.4(2) no
C5 C4 H4A . . 120.3 no
C3 C4 H4A . . 120.3 no
C4 C5 C6 . . 119.7(2) no
C4 C5 H5A . . 120.1 no
C6 C5 H5A . . 120.1 no
C5 C6 C1 . . 121.6(2) no
C5 C6 H6A . . 119.2 no
C1 C6 H6A . . 119.2 no
C8 C7 C2 . . 111.0(2) no
C8 C7 C9 . . 110.6(2) no
C2 C7 C9 . . 113.43(19) no
C8 C7 H7A . . 107.2 no
C2 C7 H7A . . 107.2 no
C9 C7 H7A . . 107.2 no
C7 C8 H8A . . 109.5 no
C7 C8 H8B . . 109.5 no
H8A C8 H8B . . 109.5 no
C7 C8 H8C . . 109.5 no
H8A C8 H8C . . 109.5 no
H8B C8 H8C . . 109.5 no
C7 C9 H9A . . 109.5 no
C7 C9 H9B . . 109.5 no
H9A C9 H9B . . 109.5 no
C7 C9 H9C . . 109.5 no
H9A C9 H9C . . 109.5 no
H9B C9 H9C . . 109.5 no
N2 C10 N1 . . 129.43(19) n
N2 C10 C11 . . 115.41(18) no
N1 C10 C11 . . 115.16(18) no
C16 C11 C12 . . 118.2(2) no
C16 C11 C10 . . 120.31(19) no
C12 C11 C10 . . 121.52(19) no
C13 C12 C11 . . 120.7(2) no
C13 C12 H12A . . 119.6 no
C11 C12 H12A . . 119.6 no
C14 C13 C12 . . 120.3(2) no
C14 C13 H13A . . 119.8 no
C12 C13 H13A . . 119.8 no
C13 C14 C15 . . 119.4(2) no
C13 C14 H14A . . 120.3 no
C15 C14 H14A . . 120.3 no
C16 C15 C14 . . 120.3(2) no
C16 C15 H15A . . 119.8 no
C14 C15 H15A . . 119.8 no
C15 C16 C11 . . 121.0(2) no
C15 C16 H16A . . 119.5 no
C11 C16 H16A . . 119.5 no
C17 O1 C20 . . 108.86(19) no
C17 O1 Li1 . . 133.00(18) no
C20 O1 Li1 . . 115.47(18) no
O1 C17 C18 . . 105.7(2) no
O1 C17 H17A . . 110.6 no
C18 C17 H17A . . 110.6 no
O1 C17 H17B . . 110.6 no
C18 C17 H17B . . 110.6 no
H17A C17 H17B . . 108.7 no
C19 C18 C17 . . 105.2(2) no
C19 C18 H18A . . 110.7 no
C17 C18 H18A . . 110.7 no
C19 C18 H18B . . 110.7 no
C17 C18 H18B . . 110.7 no
H18A C18 H18B . . 108.8 no
C18 C19 C20 . . 104.3(2) no
C18 C19 H19A . . 110.9 no
C20 C19 H19A . . 110.9 no
C18 C19 H19B . . 110.9 no
C20 C19 H19B . . 110.9 no
H19A C19 H19B . . 108.9 no
O1 C20 C19 . . 107.0(2) no
O1 C20 H20A . . 110.3 no
C19 C20 H20A . . 110.3 no
O1 C20 H20B . . 110.3 no
C19 C20 H20B . . 110.3 no
H20A C20 H20B . . 108.6 no
C24 O2 C21 . . 105.70(18) no
C24 O2 Li1 . . 128.10(17) no
C21 O2 Li1 . . 125.99(18) no
O2 C21 C22 . . 105.5(2) no
O2 C21 H21A . . 110.6 no
C22 C21 H21A . . 110.6 no
O2 C21 H21B . . 110.6 no
C22 C21 H21B . . 110.6 no
H21A C21 H21B . . 108.8 no
C21 C22 C23 . . 104.7(2) no
C21 C22 H22A . . 110.8 no
C23 C22 H22A . . 110.8 no
C21 C22 H22B . . 110.8 no
C23 C22 H22B . . 110.8 no
H22A C22 H22B . . 108.9 no
C24 C23 C22 . . 104.0(2) no
C24 C23 H23A . . 110.9 no
C22 C23 H23A . . 110.9 no
C24 C23 H23B . . 110.9 no
C22 C23 H23B . . 110.9 no
H23A C23 H23B . . 109.0 no
O2 C24 C23 . . 106.2(2) no
O2 C24 H24A . . 110.5 no
C23 C24 H24A . . 110.5 no
O2 C24 H24B . . 110.5 no
C23 C24 H24B . . 110.5 no
H24A C24 H24B . . 108.7 no
N2 Li1 O2 2_655 . 100.25(17) no
N2 Li1 O1 2_655 . 110.93(18) no
O2 Li1 O1 . . 96.36(17) n
N2 Li1 N1 2_655 . 123.90(19) n
O2 Li1 N1 . . 109.33(18) n
O1 Li1 N1 . . 111.73(18) n

loop_
_geom_bond_atom_site_label_1
_geom_bond_atom_site_label_2
_geom_bond_site_symmetry_2
_geom_bond_distance
_geom_bond_publ_flag
Li1 O1 . 2.040(4) yes
Li1 O2 . 2.032(4) yes
Li1 N1 . 2.059(4) yes
Li1 N2 2_655 2.028(4) yes
N1 C10 . 1.336(3) n
N1 C1 . 1.422(3) no
N2 Li1 2_645 2.028(4) no
N2 C10 . 1.313(3) n
N2 H2 . 0.8600 no
C1 C6 . 1.397(3) no
C1 C2 . 1.408(3) no
C2 C3 . 1.388(3) no
C2 C7 . 1.517(3) no
C3 C4 . 1.382(3) no
C3 H3A . 0.9300 no
C4 C5 . 1.375(3) no
C4 H4A . 0.9300 no
C5 C6 . 1.381(3) no
C5 H5A . 0.9300 no
C6 H6A . 0.9300 no
C7 C8 . 1.514(4) no
C7 C9 . 1.519(3) no
C7 H7A . 0.9800 no
C8 H8A . 0.9600 no
C8 H8B . 0.9600 no
C8 H8C . 0.9600 no
C9 H9A . 0.9600 no
C9 H9B . 0.9600 no
C9 H9C . 0.9600 no
C10 C11 . 1.497(3) no
C11 C16 . 1.386(3) no
C11 C12 . 1.388(3) no
C12 C13 . 1.381(3) no
C12 H12A . 0.9300 no
C13 C14 . 1.377(4) no
C13 H13A . 0.9300 no
C14 C15 . 1.379(4) no
C14 H14A . 0.9300 no
C15 C16 . 1.375(3) no
C15 H15A . 0.9300 no
C16 H16A . 0.9300 no
O1 C17 . 1.427(3) no
O1 C20 . 1.433(3) no
C17 C18 . 1.481(4) no
C17 H17A . 0.9700 no
C17 H17B . 0.9700 no
C18 C19 . 1.457(4) no
C18 H18A . 0.9700 no
C18 H18B . 0.9700 no
C19 C20 . 1.492(4) no
C19 H19A . 0.9700 no
C19 H19B . 0.9700 no
C20 H20A . 0.9700 no
C20 H20B . 0.9700 no
O2 C24 . 1.420(3) no
O2 C21 . 1.423(3) no
C21 C22 . 1.491(4) no
C21 H21A . 0.9700 no
C21 H21B . 0.9700 no
C22 C23 . 1.516(4) no
C22 H22A . 0.9700 no
C22 H22B . 0.9700 no
C23 C24 . 1.515(4) no
C23 H23A . 0.9700 no
C23 H23B . 0.9700 no
C24 H24A . 0.9700 no
C24 H24B . 0.9700 no
